data_7051469
loop_
_publ_author_name
'Voelker, Heike'
'Labahn, Dieter'
'Bohnen, Frank-Michael'
'Herbst-Irmer, Regine'
'Stalke, Dietmar'
'Edelmann, Frank T.'
'Roesky, Herbert W.'

_publ_section_title
;
Structural Diversity in Nonafluoromesityl Chemistry
;
_journal_name_full 'New Journal of Chemistry'
_journal_paper_doi 10.1039/a903798e
_journal_year 1999
_chemical_formula_sum 'C46.5 H20 F36 Se4 Sn'
_chemical_formula_weight 1697.16
_space_group_IT_number 2
_symmetry_cell_setting monoclinic
_symmetry_space_group_name_Hall '-P 1'
_symmetry_space_group_name_H-M 'P -1'
_cell_angle_alpha 88.800(10)
_cell_angle_beta 68.280(10)
_cell_angle_gamma 75.470(10)
_cell_formula_units_Z 2
_cell_length_a 13.136(4)
_cell_length_b 13.253(3)
_cell_length_c 17.247(4)
_cell_measurement_temperature 188(2)
_cell_volume 2691.5(12)
_diffrn_ambient_temperature 188(2)
_exptl_crystal_density_diffrn 2.094
_cod_original_formula_sum 'C46.50 H20 F36 Se4 Sn'
_cod_database_code 7051469

loop_
_symmetry_equiv_pos_as_xyz
'x, y, z'
'-x, -y, -z'

loop_
_atom_site_label
_atom_site_type_symbol
_atom_site_fract_x
_atom_site_fract_y
_atom_site_fract_z
_atom_site_U_iso_or_equiv
_atom_site_adp_type
_atom_site_occupancy
_atom_site_symmetry_multiplicity
_atom_site_calc_flag
_atom_site_refinement_flags
_atom_site_disorder_assembly
_atom_site_disorder_group
Sn1 Sn 0.23362(3) 0.34784(3) 0.21541(2) 0.03326(11) Uani 1 1 d . . .
Se1 Se 0.23671(4) 0.53463(4) 0.18352(4) 0.03841(14) Uani 1 1 d . . .
Se2 Se 0.38175(5) 0.29239(4) 0.28033(4) 0.04328(15) Uani 1 1 d . . .
Se3 Se 0.02707(5) 0.36023(4) 0.30305(4) 0.04510(16) Uani 1 1 d . . .
Se4 Se 0.28825(5) 0.21148(5) 0.09563(4) 0.04696(16) Uani 1 1 d . . .
C11 C 0.0823(4) 0.5900(4) 0.1903(3) 0.0325(11) Uani 1 1 d . . .
C13 C -0.1130(5) 0.6753(4) 0.2685(4) 0.0434(14) Uani 1 1 d . . .
H13 H -0.1722 0.7061 0.3199 0.052 Uiso 1 1 calc R . .
C15 C -0.0529(5) 0.6279(4) 0.1235(4) 0.0486(15) Uani 1 1 d . . .
H15 H -0.0700 0.6263 0.0747 0.058 Uiso 1 1 calc R . .
C12 C -0.0037(4) 0.6370(4) 0.2653(3) 0.0355(12) Uani 1 1 d D . .
C17 C 0.0177(4) 0.6516(4) 0.3434(3) 0.0420(13) Uani 1 1 d D . .
F171 F 0.0526(3) 0.5610(3) 0.3730(2) 0.0545(9) Uani 1 1 d D . .
F172 F -0.0752(3) 0.7060(3) 0.4045(2) 0.0564(9) Uani 1 1 d D . .
F173 F 0.0973(3) 0.7029(2) 0.33138(19) 0.0491(8) Uani 1 1 d D . .
C16 C 0.0573(5) 0.5880(4) 0.1187(3) 0.0394(13) Uani 1 1 d D . .
C19 C 0.1475(5) 0.5484(4) 0.0337(3) 0.0510(15) Uani 1 1 d D . .
F191 F 0.1034(3) 0.5561(3) -0.0254(2) 0.0679(11) Uani 1 1 d D . .
F192 F 0.2241(3) 0.6031(3) 0.0109(2) 0.0668(10) Uani 1 1 d D . .
F193 F 0.2011(3) 0.4484(3) 0.0294(2) 0.0560(9) Uani 1 1 d D . .
C14 C -0.1369(5) 0.6695(4) 0.1982(4) 0.0480(15) Uani 1 1 d D A .
C18 C -0.2553(6) 0.7114(6) 0.2024(5) 0.076(2) Uani 1 1 d D . .
F181 F -0.3331(7) 0.7018(19) 0.2755(8) 0.151(5) Uani 0.646(7) 1 d PD A 1
F182 F -0.2813(11) 0.8117(7) 0.1962(16) 0.139(4) Uani 0.646(7) 1 d PD A 1
F183 F -0.2801(8) 0.6700(13) 0.1484(11) 0.131(4) Uani 0.646(7) 1 d PD A 1
F184 F -0.2522(13) 0.746(3) 0.1280(12) 0.151(5) Uani 0.354(7) 1 d PD A 2
F185 F -0.3069(16) 0.6361(13) 0.218(3) 0.139(4) Uani 0.354(7) 1 d PD A 2
F186 F -0.3197(15) 0.786(2) 0.2585(19) 0.131(4) Uani 0.354(7) 1 d PD A 2
C21 C 0.3780(4) 0.4321(4) 0.3140(3) 0.0355(12) Uani 1 1 d . . .
C23 C 0.2872(5) 0.5859(5) 0.4094(4) 0.0447(14) Uani 1 1 d . . .
H23 H 0.2329 0.6199 0.4616 0.054 Uiso 1 1 calc R . .
C25 C 0.4360(5) 0.5904(5) 0.2795(4) 0.0450(14) Uani 1 1 d . . .
H25 H 0.4839 0.6279 0.2421 0.054 Uiso 1 1 calc R . .
C24 C 0.3520(5) 0.6406(4) 0.3525(4) 0.0466(14) Uani 1 1 d D B .
C28 C 0.3311(6) 0.7560(6) 0.3689(5) 0.072(2) Uani 1 1 d D . .
F281 F 0.2816(7) 0.8114(4) 0.3216(6) 0.123(3) Uani 0.883(7) 1 d PD B 1
F282 F 0.4231(4) 0.7864(4) 0.3556(5) 0.092(2) Uani 0.883(7) 1 d PD B 1
F283 F 0.2618(7) 0.7908(5) 0.4463(5) 0.125(3) Uani 0.883(7) 1 d PD B 1
F284 F 0.381(5) 0.769(2) 0.421(3) 0.123(3) Uani 0.117(7) 1 d PD B 2
F285 F 0.2244(13) 0.805(2) 0.401(3) 0.092(2) Uani 0.117(7) 1 d PD B 2
F286 F 0.383(4) 0.793(2) 0.2978(15) 0.125(3) Uani 0.117(7) 1 d PD B 2
C22 C 0.3006(4) 0.4816(4) 0.3910(3) 0.0384(12) Uani 1 1 d D . .
C27 C 0.2300(5) 0.4247(4) 0.4564(3) 0.0458(14) Uani 1 1 d D . .
F271 F 0.1524(3) 0.3969(3) 0.43544(19) 0.0486(8) Uani 1 1 d D . .
F272 F 0.2919(3) 0.3384(3) 0.4740(2) 0.0624(10) Uani 1 1 d D . .
F273 F 0.1739(3) 0.4837(3) 0.5286(2) 0.0683(11) Uani 1 1 d D . .
C26 C 0.4513(4) 0.4869(5) 0.2601(3) 0.0414(13) Uani 1 1 d D . .
C29 C 0.5473(5) 0.4365(5) 0.1810(4) 0.0587(17) Uani 1 1 d D . .
F291 F 0.6130(4) 0.4993(4) 0.1473(2) 0.0913(15) Uani 1 1 d D . .
F292 F 0.5120(3) 0.4111(3) 0.1230(2) 0.0717(11) Uani 1 1 d D . .
F293 F 0.6137(3) 0.3488(4) 0.1932(2) 0.0777(12) Uani 1 1 d D . .
C31 C 0.0210(4) 0.2220(4) 0.2770(4) 0.0409(13) Uani 1 1 d . . .
C33 C 0.0384(6) 0.0419(5) 0.3073(5) 0.067(2) Uani 1 1 d . . .
H33 H 0.0535 -0.0128 0.3411 0.081 Uiso 1 1 calc R . .
C35 C -0.0108(5) 0.1012(4) 0.1914(5) 0.0588(18) Uani 1 1 d . . .
H35 H -0.0302 0.0873 0.1456 0.071 Uiso 1 1 calc R . .
C32 C 0.0401(5) 0.1420(5) 0.3275(4) 0.0513(15) Uani 1 1 d D . .
C37 C 0.0595(6) 0.1586(5) 0.4069(5) 0.0653(19) Uani 1 1 d D . .
F371 F 0.0682(5) 0.0727(4) 0.4468(3) 0.1084(18) Uani 1 1 d D . .
F372 F -0.0260(4) 0.2318(4) 0.4600(3) 0.0944(15) Uani 1 1 d D . .
F373 F 0.1532(3) 0.1884(3) 0.3929(2) 0.0609(9) Uani 1 1 d D . .
C34 C 0.0154(6) 0.0214(4) 0.2395(5) 0.0613(19) Uani 1 1 d D . .
C38 C 0.0144(7) -0.0879(6) 0.2196(6) 0.092(3) Uani 1 1 d D . .
F381 F 0.1170(4) -0.1524(3) 0.1918(3) 0.0933(14) Uani 1 1 d D . .
F382 F -0.0317(7) -0.0936(4) 0.1661(5) 0.174(4) Uani 1 1 d D . .
F383 F -0.0457(4) -0.1269(3) 0.2883(4) 0.122(2) Uani 1 1 d D . .
C36 C -0.0084(5) 0.2009(4) 0.2104(4) 0.0473(15) Uani 1 1 d D . .
C39 C -0.0410(5) 0.2840(4) 0.1568(4) 0.0551(17) Uani 1 1 d D . .
F391 F -0.0693(4) 0.2463(3) 0.0998(3) 0.0846(14) Uani 1 1 d D . .
F392 F 0.0425(3) 0.3283(3) 0.1154(2) 0.0612(10) Uani 1 1 d D . .
F393 F -0.1291(3) 0.3605(3) 0.2014(3) 0.0720(11) Uani 1 1 d D . .
C41 C 0.4460(5) 0.1544(4) 0.0790(4) 0.0435(14) Uani 1 1 d . . .
C43 C 0.6429(5) 0.1533(6) 0.0110(4) 0.0617(18) Uani 1 1 d . . .
H43 H 0.7001 0.1817 -0.0271 0.074 Uiso 1 1 calc R . .
C45 C 0.5902(6) 0.0300(5) 0.1099(5) 0.0651(19) Uani 1 1 d . . .
H45 H 0.6119 -0.0278 0.1391 0.078 Uiso 1 1 calc R . .
C42 C 0.5299(5) 0.1936(4) 0.0204(4) 0.0479(15) Uani 1 1 d D . .
C47 C 0.5035(5) 0.2768(5) -0.0351(4) 0.0597(17) Uani 1 1 d D . .
F471 F 0.5981(4) 0.2983(4) -0.0870(3) 0.0911(14) Uani 1 1 d D . .
F472 F 0.4563(3) 0.2455(3) -0.0826(2) 0.0730(11) Uani 1 1 d D . .
F473 F 0.4361(3) 0.3662(3) 0.0069(2) 0.0668(10) Uani 1 1 d D . .
C44 C 0.6715(5) 0.0741(6) 0.0558(5) 0.068(2) Uani 1 1 d D C .
C48 C 0.7934(8) 0.0297(8) 0.0451(6) 0.111(3) Uani 1 1 d D . .
F481 F 0.8633(7) 0.0854(12) -0.0018(12) 0.174(5) Uani 0.749(10) 1 d PD C 1
F482 F 0.8078(8) 0.0328(15) 0.1150(7) 0.164(5) Uani 0.749(10) 1 d PD C 1
F483 F 0.8372(7) -0.0649(8) 0.0128(12) 0.156(5) Uani 0.749(10) 1 d PD C 1
F484 F 0.798(2) -0.046(3) 0.095(3) 0.174(5) Uani 0.251(10) 1 d PD C 2
F485 F 0.8539(18) -0.002(4) -0.0340(12) 0.164(5) Uani 0.251(10) 1 d PD C 2
F486 F 0.828(2) 0.102(2) 0.069(3) 0.156(5) Uani 0.251(10) 1 d PD C 2
C46 C 0.4781(5) 0.0695(4) 0.1216(4) 0.0485(15) Uani 1 1 d D . .
C49 C 0.3940(6) 0.0177(5) 0.1818(4) 0.0633(18) Uani 1 1 d D . .
F491 F 0.4466(4) -0.0625(3) 0.2129(3) 0.0960(14) Uani 1 1 d D . .
F492 F 0.3198(3) 0.0824(3) 0.2469(2) 0.0707(11) Uani 1 1 d D . .
F493 F 0.3363(4) -0.0198(3) 0.1467(3) 0.0804(12) Uani 1 1 d D . .
C1 C 0.654(3) -0.028(2) 0.4145(17) 0.147(7) Uani 0.40 1 d PDU D 1
C2 C 0.591(3) 0.002(2) 0.366(2) 0.160(7) Uani 0.40 1 d PDU D 1
H2 H 0.5448 -0.0408 0.3608 0.192 Uiso 0.40 1 calc PR D 1
C3 C 0.592(3) 0.090(3) 0.3252(19) 0.163(8) Uani 0.40 1 d PDU D 1
H3 H 0.5462 0.1112 0.2933 0.196 Uiso 0.40 1 calc PR D 1
C4 C 0.663(3) 0.150(2) 0.3308(19) 0.164(8) Uani 0.40 1 d PDU D 1
H4 H 0.6728 0.2065 0.2967 0.196 Uiso 0.40 1 calc PR D 1
C5 C 0.718(3) 0.127(2) 0.385(2) 0.158(7) Uani 0.40 1 d PDU D 1
H5 H 0.7560 0.1743 0.3955 0.189 Uiso 0.40 1 calc PR D 1
C6 C 0.717(3) 0.035(3) 0.424(2) 0.152(7) Uani 0.40 1 d PDU D 1
H6 H 0.7605 0.0159 0.4580 0.183 Uiso 0.40 1 calc PR D 1
C7 C 0.647(3) -0.121(3) 0.457(3) 0.182(13) Uani 0.40 1 d PDU D 1
H7A H 0.5953 -0.1532 0.4431 0.273 Uiso 0.40 1 calc PR D 1
H7B H 0.6178 -0.1037 0.5172 0.273 Uiso 0.40 1 calc PR D 1
H7C H 0.7224 -0.1697 0.4385 0.273 Uiso 0.40 1 calc PR D 1
C1' C 0.680(3) -0.010(3) 0.4385(19) 0.150(8) Uani 0.30 1 d PDU E 2
C2' C 0.614(3) -0.040(3) 0.403(2) 0.152(8) Uani 0.30 1 d PDU E 2
H2' H 0.5814 -0.0964 0.4235 0.183 Uiso 0.30 1 calc PR E 2
C3' C 0.597(4) 0.011(4) 0.337(2) 0.163(8) Uani 0.30 1 d PDU E 2
H3' H 0.5496 -0.0090 0.3127 0.195 Uiso 0.30 1 calc PR E 2
C4' C 0.646(5) 0.090(4) 0.307(3) 0.170(9) Uani 0.30 1 d PDU E 2
H4' H 0.6362 0.1228 0.2597 0.204 Uiso 0.30 1 calc PR E 2
C5' C 0.711(4) 0.122(3) 0.343(3) 0.168(9) Uani 0.30 1 d PDU E 2
H5' H 0.7460 0.1765 0.3213 0.201 Uiso 0.30 1 calc PR E 2
C6' C 0.724(5) 0.073(4) 0.411(3) 0.160(8) Uani 0.30 1 d PDU E 2
H6' H 0.7646 0.0978 0.4390 0.192 Uiso 0.30 1 calc PR E 2
C7' C 0.694(4) -0.057(4) 0.510(2) 0.168(14) Uani 0.30 1 d PDU E 2
H7'1 H 0.6563 -0.1140 0.5227 0.252 Uiso 0.30 1 calc PR E 2
H7'2 H 0.6608 -0.0051 0.5578 0.252 Uiso 0.30 1 calc PR E 2
H7'3 H 0.7753 -0.0859 0.4981 0.252 Uiso 0.30 1 calc PR E 2
C1" C 0.655(3) 0.044(3) 0.3584(18) 0.158(7) Uani 0.30 1 d PDU F 3
C2" C 0.601(3) -0.034(3) 0.380(2) 0.160(8) Uani 0.30 1 d PDU F 3
H2" H 0.5496 -0.0411 0.3554 0.192 Uiso 0.30 1 calc PR F 3
C3" C 0.620(4) -0.102(3) 0.437(3) 0.153(8) Uani 0.30 1 d PDU F 3
H3" H 0.5819 -0.1558 0.4513 0.184 Uiso 0.30 1 calc PR F 3
C4" C 0.694(4) -0.092(3) 0.473(2) 0.146(9) Uani 0.30 1 d PDU F 3
H4" H 0.7083 -0.1392 0.5128 0.175 Uiso 0.30 1 calc PR F 3
C5" C 0.749(3) -0.014(3) 0.453(2) 0.148(8) Uani 0.30 1 d PDU F 3
H5" H 0.7993 -0.0059 0.4781 0.177 Uiso 0.30 1 calc PR F 3
C6" C 0.729(4) 0.054(3) 0.395(3) 0.156(7) Uani 0.30 1 d PDU F 3
H6" H 0.7675 0.1074 0.3801 0.187 Uiso 0.30 1 calc PR F 3
C7" C 0.636(5) 0.111(4) 0.297(3) 0.189(14) Uani 0.30 1 d PDU F 3
H7"1 H 0.6800 0.1634 0.2891 0.284 Uiso 0.30 1 calc PR F 3
H7"2 H 0.5554 0.1471 0.3149 0.284 Uiso 0.30 1 calc PR F 3
H7"3 H 0.6608 0.0701 0.2433 0.284 Uiso 0.30 1 calc PR F 3
C61 C 0.567(2) 0.483(3) 0.4427(18) 0.157(11) Uani 0.50 1 d PDU G -1
C62 C 0.507(2) 0.423(3) 0.4953(19) 0.151(10) Uani 0.50 1 d PDU G -1
H62 H 0.5262 0.3494 0.4816 0.181 Uiso 0.50 1 calc PR G -1
C63 C 0.419(3) 0.467(3) 0.568(2) 0.158(11) Uani 0.50 1 d PDU G -1
H63 H 0.3763 0.4251 0.6046 0.190 Uiso 0.50 1 calc PR G -1
C64 C 0.392(3) 0.573(4) 0.586(2) 0.165(12) Uani 0.50 1 d PDU G -1
H64 H 0.3313 0.6039 0.6367 0.197 Uiso 0.50 1 calc PR G -1
C65 C 0.451(3) 0.634(3) 0.534(2) 0.166(11) Uani 0.50 1 d PDU G -1
H65 H 0.4308 0.7075 0.5470 0.199 Uiso 0.50 1 calc PR G -1
C66 C 0.541(3) 0.588(3) 0.462(2) 0.152(10) Uani 0.50 1 d PDU G -1
H66 H 0.5849 0.6299 0.4263 0.183 Uiso 0.50 1 calc PR G -1
C67 C 0.662(3) 0.438(3) 0.3682(17) 0.234(15) Uani 0.50 1 d PDU G -1
H67A H 0.6705 0.3629 0.3624 0.351 Uiso 0.50 1 calc PR G -1
H67B H 0.7310 0.4506 0.3711 0.351 Uiso 0.50 1 calc PR G -1
H67C H 0.6493 0.4704 0.3197 0.351 Uiso 0.50 1 calc PR G -1

loop_
_atom_site_aniso_label
_atom_site_aniso_U_11
_atom_site_aniso_U_22
_atom_site_aniso_U_33
_atom_site_aniso_U_23
_atom_site_aniso_U_13
_atom_site_aniso_U_12
Sn1 0.0328(2) 0.0327(2) 0.0359(2) 0.00284(15) -0.01516(16) -0.00811(15)
Se1 0.0338(3) 0.0379(3) 0.0478(3) 0.0109(2) -0.0176(3) -0.0140(2)
Se2 0.0434(3) 0.0422(3) 0.0484(3) 0.0024(3) -0.0260(3) -0.0050(3)
Se3 0.0365(3) 0.0390(3) 0.0563(4) 0.0020(3) -0.0108(3) -0.0141(2)
Se4 0.0422(3) 0.0475(4) 0.0536(4) -0.0114(3) -0.0250(3) -0.0039(3)
C11 0.041(3) 0.029(3) 0.039(3) 0.010(2) -0.023(3) -0.017(2)
C13 0.035(3) 0.033(3) 0.059(4) 0.002(3) -0.013(3) -0.009(2)
C15 0.061(4) 0.041(3) 0.057(4) 0.002(3) -0.036(3) -0.013(3)
C12 0.042(3) 0.030(3) 0.042(3) 0.009(2) -0.018(3) -0.018(2)
C17 0.046(3) 0.039(3) 0.039(3) 0.005(3) -0.012(3) -0.014(3)
F171 0.066(2) 0.051(2) 0.050(2) 0.0196(16) -0.0270(18) -0.0159(17)
F172 0.061(2) 0.058(2) 0.0394(19) 0.0038(16) -0.0122(17) -0.0090(18)
F173 0.060(2) 0.053(2) 0.0483(19) 0.0051(15) -0.0290(17) -0.0260(17)
C16 0.054(3) 0.025(3) 0.047(3) 0.007(2) -0.028(3) -0.009(2)
C19 0.072(4) 0.052(4) 0.036(3) 0.005(3) -0.028(3) -0.018(3)
F191 0.098(3) 0.065(2) 0.047(2) 0.0038(18) -0.044(2) -0.007(2)
F192 0.077(3) 0.074(3) 0.046(2) 0.0123(18) -0.0093(19) -0.035(2)
F193 0.069(2) 0.046(2) 0.0444(19) -0.0029(15) -0.0225(17) 0.0021(17)
C14 0.040(3) 0.040(3) 0.073(4) -0.001(3) -0.032(3) -0.007(3)
C18 0.060(5) 0.065(5) 0.108(7) -0.016(5) -0.041(5) -0.009(4)
F181 0.039(4) 0.217(13) 0.169(10) 0.043(10) -0.028(5) -0.002(7)
F182 0.073(6) 0.085(6) 0.256(14) 0.014(8) -0.079(8) 0.012(4)
F183 0.065(5) 0.167(10) 0.174(10) -0.074(8) -0.085(7) 0.013(5)
F184 0.039(4) 0.217(13) 0.169(10) 0.043(10) -0.028(5) -0.002(7)
F185 0.073(6) 0.085(6) 0.256(14) 0.014(8) -0.079(8) 0.012(4)
F186 0.065(5) 0.167(10) 0.174(10) -0.074(8) -0.085(7) 0.013(5)
C21 0.032(3) 0.047(3) 0.036(3) 0.007(2) -0.023(2) -0.012(2)
C23 0.042(3) 0.054(4) 0.038(3) -0.001(3) -0.013(3) -0.016(3)
C25 0.043(3) 0.062(4) 0.045(3) 0.013(3) -0.022(3) -0.031(3)
C24 0.044(3) 0.054(4) 0.050(4) -0.001(3) -0.021(3) -0.021(3)
C28 0.074(5) 0.060(5) 0.089(6) 0.004(4) -0.029(5) -0.030(4)
F281 0.138(6) 0.059(3) 0.216(8) 0.027(4) -0.115(6) -0.030(4)
F282 0.070(3) 0.070(3) 0.147(6) -0.002(3) -0.037(3) -0.043(3)
F283 0.122(5) 0.078(4) 0.130(5) -0.038(4) 0.019(4) -0.047(4)
F284 0.138(6) 0.059(3) 0.216(8) 0.027(4) -0.115(6) -0.030(4)
F285 0.070(3) 0.070(3) 0.147(6) -0.002(3) -0.037(3) -0.043(3)
F286 0.122(5) 0.078(4) 0.130(5) -0.038(4) 0.019(4) -0.047(4)
C22 0.036(3) 0.049(3) 0.033(3) 0.002(2) -0.014(2) -0.014(3)
C27 0.047(3) 0.057(4) 0.035(3) 0.004(3) -0.017(3) -0.015(3)
F271 0.0453(18) 0.061(2) 0.0485(19) 0.0157(16) -0.0209(16) -0.0261(16)
F272 0.063(2) 0.081(3) 0.052(2) 0.0291(19) -0.0302(19) -0.023(2)
F273 0.079(3) 0.088(3) 0.0332(19) -0.0021(18) -0.0027(18) -0.042(2)
C26 0.033(3) 0.064(4) 0.036(3) 0.008(3) -0.017(2) -0.020(3)
C29 0.053(4) 0.083(5) 0.041(4) -0.008(3) -0.011(3) -0.028(4)
F291 0.080(3) 0.128(4) 0.055(2) -0.014(2) 0.012(2) -0.063(3)
F292 0.071(3) 0.109(3) 0.037(2) -0.010(2) -0.0168(18) -0.033(2)
F293 0.042(2) 0.107(3) 0.068(3) -0.009(2) -0.0155(19) 0.000(2)
C31 0.039(3) 0.035(3) 0.055(4) 0.015(3) -0.021(3) -0.018(2)
C33 0.078(5) 0.056(4) 0.101(6) 0.040(4) -0.059(5) -0.039(4)
C35 0.071(4) 0.036(3) 0.096(5) 0.015(3) -0.058(4) -0.021(3)
C32 0.048(4) 0.052(4) 0.069(4) 0.022(3) -0.030(3) -0.028(3)
C37 0.076(5) 0.063(5) 0.072(5) 0.029(4) -0.037(4) -0.034(4)
F371 0.173(5) 0.112(4) 0.104(4) 0.075(3) -0.092(4) -0.091(4)
F372 0.077(3) 0.143(5) 0.057(3) 0.017(3) -0.012(2) -0.039(3)
F373 0.067(2) 0.068(2) 0.061(2) 0.0133(18) -0.033(2) -0.026(2)
C34 0.071(4) 0.033(3) 0.109(6) 0.019(3) -0.062(4) -0.022(3)
C38 0.117(8) 0.050(5) 0.160(9) 0.038(5) -0.100(7) -0.037(5)
F381 0.113(4) 0.050(3) 0.122(4) 0.006(2) -0.050(3) -0.021(3)
F382 0.282(9) 0.055(3) 0.321(10) 0.037(4) -0.256(8) -0.062(4)
F383 0.101(4) 0.048(3) 0.223(7) 0.033(3) -0.055(4) -0.039(3)
C36 0.045(3) 0.032(3) 0.074(4) 0.014(3) -0.031(3) -0.013(3)
C39 0.060(4) 0.035(3) 0.088(5) 0.020(3) -0.046(4) -0.016(3)
F391 0.126(4) 0.062(3) 0.116(4) 0.029(2) -0.098(3) -0.033(2)
F392 0.065(2) 0.051(2) 0.081(3) 0.0288(19) -0.039(2) -0.0211(18)
F393 0.055(2) 0.058(2) 0.109(3) 0.027(2) -0.044(2) -0.0069(19)
C41 0.043(3) 0.044(3) 0.047(3) -0.009(3) -0.025(3) -0.003(3)
C43 0.048(4) 0.070(5) 0.064(4) -0.017(4) -0.023(3) -0.005(3)
C45 0.073(5) 0.051(4) 0.074(5) -0.009(4) -0.048(4) 0.011(4)
C42 0.046(4) 0.049(4) 0.050(4) -0.011(3) -0.024(3) -0.005(3)
C47 0.060(4) 0.062(5) 0.053(4) 0.003(3) -0.016(4) -0.016(4)
F471 0.073(3) 0.112(4) 0.081(3) 0.030(3) -0.015(2) -0.035(3)
F472 0.090(3) 0.085(3) 0.055(2) 0.001(2) -0.043(2) -0.018(2)
F473 0.085(3) 0.052(2) 0.066(2) 0.0039(19) -0.036(2) -0.011(2)
C44 0.046(4) 0.071(5) 0.088(6) -0.012(4) -0.038(4) 0.002(4)
C48 0.073(6) 0.117(9) 0.143(10) 0.002(8) -0.053(7) -0.007(6)
F481 0.062(5) 0.197(11) 0.274(15) 0.028(10) -0.086(8) -0.018(6)
F482 0.109(6) 0.220(13) 0.189(10) -0.044(9) -0.118(7) 0.011(7)
F483 0.063(5) 0.125(7) 0.251(13) -0.078(8) -0.066(7) 0.046(5)
F484 0.062(5) 0.197(11) 0.274(15) 0.028(10) -0.086(8) -0.018(6)
F485 0.109(6) 0.220(13) 0.189(10) -0.044(9) -0.118(7) 0.011(7)
F486 0.063(5) 0.125(7) 0.251(13) -0.078(8) -0.066(7) 0.046(5)
C46 0.061(4) 0.037(3) 0.047(4) -0.010(3) -0.027(3) -0.001(3)
C49 0.086(5) 0.034(4) 0.067(5) -0.005(3) -0.034(4) -0.001(3)
F491 0.125(4) 0.059(3) 0.096(3) 0.024(2) -0.044(3) -0.008(3)
F492 0.085(3) 0.062(2) 0.059(2) -0.001(2) -0.019(2) -0.020(2)
F493 0.099(3) 0.062(3) 0.089(3) -0.008(2) -0.035(3) -0.035(2)
C1 0.159(14) 0.156(14) 0.073(12) -0.008(10) -0.044(10) 0.052(10)
C2 0.183(15) 0.173(15) 0.082(15) -0.022(12) -0.061(11) 0.045(12)
C3 0.174(18) 0.182(17) 0.090(15) -0.012(12) -0.069(13) 0.060(15)
C4 0.176(18) 0.189(17) 0.081(14) 0.004(13) -0.057(13) 0.042(13)
C5 0.166(15) 0.184(16) 0.089(15) 0.014(13) -0.059(12) 0.028(13)
C6 0.155(14) 0.173(16) 0.082(14) -0.001(11) -0.050(12) 0.045(12)
C7 0.18(2) 0.132(18) 0.15(2) 0.003(16) -0.04(2) 0.079(15)
C1' 0.160(15) 0.167(16) 0.086(14) -0.009(11) -0.058(11) 0.042(12)
C2' 0.180(16) 0.168(16) 0.070(15) -0.029(11) -0.059(12) 0.042(13)
C3' 0.188(17) 0.179(18) 0.079(16) -0.018(14) -0.061(13) 0.043(14)
C4' 0.176(18) 0.186(18) 0.089(16) -0.011(13) -0.047(13) 0.053(16)
C5' 0.166(17) 0.181(17) 0.101(16) 0.002(13) -0.044(14) 0.040(14)
C6' 0.154(15) 0.178(18) 0.103(15) -0.008(13) -0.051(12) 0.038(13)
C7' 0.19(3) 0.18(3) 0.11(2) -0.002(19) -0.09(2) 0.05(2)
C1" 0.168(13) 0.179(14) 0.083(12) -0.012(10) -0.061(10) 0.054(11)
C2" 0.179(16) 0.185(17) 0.080(16) -0.035(12) -0.064(12) 0.043(13)
C3" 0.169(18) 0.167(18) 0.087(16) -0.031(12) -0.061(14) 0.043(15)
C4" 0.163(19) 0.149(19) 0.083(17) -0.034(14) -0.057(13) 0.051(15)
C5" 0.143(16) 0.165(19) 0.093(16) -0.010(14) -0.055(12) 0.050(13)
C6" 0.157(14) 0.172(17) 0.096(15) -0.010(12) -0.055(11) 0.045(12)
C7" 0.18(3) 0.22(3) 0.08(2) -0.002(18) -0.038(18) 0.10(2)
C61 0.12(2) 0.25(3) 0.14(3) 0.02(2) -0.097(18) -0.05(2)
C62 0.13(3) 0.20(3) 0.19(3) 0.038(19) -0.13(2) -0.042(19)
C63 0.13(3) 0.26(3) 0.16(3) 0.06(2) -0.115(19) -0.08(2)
C64 0.17(3) 0.27(4) 0.09(2) 0.02(2) -0.09(2) -0.06(2)
C65 0.17(3) 0.24(3) 0.15(2) 0.020(19) -0.11(2) -0.08(2)
C66 0.14(3) 0.24(3) 0.14(2) 0.048(19) -0.103(19) -0.10(2)
C67 0.16(3) 0.42(4) 0.13(3) -0.04(2) -0.092(19) -0.05(2)

loop_
_geom_bond_atom_site_label_1
_geom_bond_atom_site_label_2
_geom_bond_distance
_geom_bond_site_symmetry_2
_geom_bond_publ_flag
Sn1 Se1 2.5317(8) . y
Sn1 Se3 2.5347(10) . y
Sn1 Se2 2.5377(8) . y
Sn1 Se4 2.5411(8) . y
Se1 C11 1.936(5) . y
Se2 C21 1.936(5) . y
Se3 C31 1.924(5) . y
Se4 C41 1.932(5) . y
C11 C16 1.391(7) . ?
C11 C12 1.392(7) . ?
C13 C14 1.368(8) . ?
C13 C12 1.378(7) . ?
C15 C14 1.361(8) . ?
C15 C16 1.383(8) . ?
C12 C17 1.499(7) . ?
C17 F172 1.326(6) . ?
C17 F171 1.335(6) . ?
C17 F173 1.338(5) . ?
C16 C19 1.504(8) . ?
C19 F192 1.325(6) . ?
C19 F193 1.325(6) . ?
C19 F191 1.337(6) . ?
C14 C18 1.489(9) . ?
C18 F183 1.268(8) . ?
C18 F186 1.286(11) . ?
C18 F182 1.300(9) . ?
C18 F185 1.311(11) . ?
C18 F181 1.324(9) . ?
C18 F184 1.344(11) . ?
C21 C22 1.389(7) . ?
C21 C26 1.407(7) . ?
C23 C24 1.369(8) . ?
C23 C22 1.377(8) . ?
C25 C26 1.365(8) . ?
C25 C24 1.373(8) . ?
C24 C28 1.498(9) . ?
C28 F285 1.294(13) . ?
C28 F282 1.308(7) . ?
C28 F286 1.318(13) . ?
C28 F283 1.318(8) . ?
C28 F281 1.325(8) . ?
C28 F284 1.327(13) . ?
C22 C27 1.497(7) . ?
C27 F272 1.328(6) . ?
C27 F271 1.332(6) . ?
C27 F273 1.333(6) . ?
C26 C29 1.497(8) . ?
C29 F291 1.320(6) . ?
C29 F292 1.329(6) . ?
C29 F293 1.331(7) . ?
C31 C32 1.391(8) . ?
C31 C36 1.394(8) . ?
C33 C34 1.359(9) . ?
C33 C32 1.386(9) . ?
C35 C36 1.379(8) . ?
C35 C34 1.384(8) . ?
C32 C37 1.513(9) . ?
C37 F371 1.320(6) . ?
C37 F373 1.323(7) . ?
C37 F372 1.331(7) . ?
C34 C38 1.500(9) . ?
C38 F382 1.289(8) . ?
C38 F381 1.318(8) . ?
C38 F383 1.335(8) . ?
C36 C39 1.505(8) . ?
C39 F391 1.318(6) . ?
C39 F393 1.321(6) . ?
C39 F392 1.335(6) . ?
C41 C46 1.393(8) . ?
C41 C42 1.396(8) . ?
C43 C44 1.350(10) . ?
C43 C42 1.394(8) . ?
C45 C46 1.372(9) . ?
C45 C44 1.380(10) . ?
C42 C47 1.504(8) . ?
C47 F472 1.321(6) . ?
C47 F473 1.323(6) . ?
C47 F471 1.331(7) . ?
C44 C48 1.503(10) . ?
C48 F483 1.282(9) . ?
C48 F482 1.291(10) . ?
C48 F486 1.291(13) . ?
C48 F485 1.314(12) . ?
C48 F484 1.316(13) . ?
C48 F481 1.343(10) . ?
C46 C49 1.507(9) . ?
C49 F493 1.315(7) . ?
C49 F492 1.326(7) . ?
C49 F491 1.333(6) . ?
C1 C2 1.367(14) . ?
C1 C6 1.371(14) . ?
C1 C7 1.42(2) . ?
C2 C3 1.358(14) . ?
C3 C4 1.385(14) . ?
C4 C5 1.363(14) . ?
C5 C6 1.382(14) . ?
C1' C2' 1.365(14) . ?
C1' C6' 1.369(14) . ?
C1' C7' 1.42(2) . ?
C2' C3' 1.375(14) . ?
C3' C4' 1.367(14) . ?
C4' C5' 1.371(14) . ?
C5' C6' 1.371(14) . ?
C1" C2" 1.363(14) . ?
C1" C6" 1.369(14) . ?
C1" C7" 1.43(2) . ?
C2" C3" 1.363(14) . ?
C3" C4" 1.374(15) . ?
C4" C5" 1.370(14) . ?
C5" C6" 1.374(14) . ?
C61 C62 1.363(13) . ?
C61 C66 1.365(14) . ?
C61 C67 1.43(2) . ?
C62 C63 1.365(14) . ?
C63 C64 1.373(14) . ?
C64 C65 1.356(14) . ?
C65 C66 1.370(14) . ?
